data_2238557
loop_
_publ_author_name
'Narayanan, P.'
'Kamalraja, Jayabal'
'Perumal, Paramasivam T.'
'Sethusankar, K.'

_publ_section_title
;
 (4<i>S</i>*)-2-Methylamino-3-nitro-4-(4-nitrophenyl)-5,6,7,8-tetrahydro-4<i>H</i>-chromen-5-one
;
_journal_coeditor_code SU2627
_journal_issue 9
_journal_name_full 'Acta Crystallographica Section E'
_journal_page_first o1380
_journal_page_last o1381
_journal_paper_doi 10.1107/S1600536813021181
_journal_volume 69
_journal_year 2013
_chemical_formula_iupac 'C16 H15 N3 O6'
_chemical_formula_moiety 'C16 H15 N3 O6'
_chemical_formula_sum 'C16 H15 N3 O6'
_chemical_formula_weight 345.31
_chemical_name_systematic (4<i>S</i>*)-2-Methylamino-3-nitro-4-(4-nitrophenyl)-5,6,7,8-tetrahydro-4<i>H</i>-chromen-5-one
_space_group_IT_number 2
_symmetry_cell_setting triclinic
_symmetry_space_group_name_Hall '-P 1'
_symmetry_space_group_name_H-M 'P -1'
_atom_sites_solution_hydrogens geom
_atom_sites_solution_primary direct
_atom_sites_solution_secondary difmap
_audit_creation_method SHELXL-97
_cell_angle_alpha 101.616(2)
_cell_angle_beta 90.426(2)
_cell_angle_gamma 91.930(2)
_cell_formula_units_Z 2
_cell_length_a 8.2587(3)
_cell_length_b 8.7679(4)
_cell_length_c 10.9346(5)
_cell_measurement_reflns_used 2633
_cell_measurement_temperature 296(2)
_cell_measurement_theta_max 26.43
_cell_measurement_theta_min 1.90
_cell_volume 775.05(6)
_computing_cell_refinement 'SAINT (Bruker, 2008)'
_computing_data_collection 'APEX2 (Bruker, 2008)'
_computing_data_reduction 'SAINT (Bruker, 2008)'
_computing_molecular_graphics
;
ORTEP-3 for Windows (Farrugia, 2012)
and Mercury (Macrae <i>et al.</i>, 2008)
;
_computing_publication_material 'SHELXL97 (Sheldrick, 2008) and PLATON (Spek, 2009)'
_computing_structure_refinement 'SHELXL97 (Sheldrick, 2008)'
_computing_structure_solution 'SHELXS97 (Sheldrick, 2008)'
_diffrn_ambient_temperature 296(2)
_diffrn_measured_fraction_theta_full 0.992
_diffrn_measured_fraction_theta_max 0.992
_diffrn_measurement_device_type 'Bruker SMART APEXII CCD'
_diffrn_measurement_method '\w and \f scans'
_diffrn_radiation_monochromator graphite
_diffrn_radiation_source 'fine-focus sealed tube'
_diffrn_radiation_type MoK\a
_diffrn_radiation_wavelength 0.71073
_diffrn_reflns_av_R_equivalents 0.0261
_diffrn_reflns_av_sigmaI/netI 0.0227
_diffrn_reflns_limit_h_max 10
_diffrn_reflns_limit_h_min -10
_diffrn_reflns_limit_k_max 10
_diffrn_reflns_limit_k_min -10
_diffrn_reflns_limit_l_max 13
_diffrn_reflns_limit_l_min -11
_diffrn_reflns_number 10840
_diffrn_reflns_theta_full 26.43
_diffrn_reflns_theta_max 26.43
_diffrn_reflns_theta_min 1.90
_exptl_absorpt_coefficient_mu 0.115
_exptl_absorpt_correction_T_max 0.977
_exptl_absorpt_correction_T_min 0.966
_exptl_absorpt_correction_type multi-scan
_exptl_absorpt_process_details '(SADABS; Bruker, 2008)'
_exptl_crystal_colour colourless
_exptl_crystal_density_diffrn 1.480
_exptl_crystal_density_method 'not measured'
_exptl_crystal_description block
_exptl_crystal_F_000 360
_exptl_crystal_size_max 0.30
_exptl_crystal_size_mid 0.25
_exptl_crystal_size_min 0.20
_refine_diff_density_max 0.244
_refine_diff_density_min -0.313
_refine_ls_extinction_method none
_refine_ls_goodness_of_fit_ref 1.038
_refine_ls_hydrogen_treatment mixed
_refine_ls_matrix_type full
_refine_ls_number_parameters 230
_refine_ls_number_reflns 3161
_refine_ls_number_restraints 1
_refine_ls_restrained_S_all 1.038
_refine_ls_R_factor_all 0.0525
_refine_ls_R_factor_gt 0.0444
_refine_ls_shift/su_max 0.001
_refine_ls_shift/su_mean 0.000
_refine_ls_structure_factor_coef Fsqd
_refine_ls_weighting_details 'calc w=1/[\s^2^(Fo^2^)+(0.0616P)^2^+0.2861P] where P=(Fo^2^+2Fc^2^)/3'
_refine_ls_weighting_scheme calc
_refine_ls_wR_factor_gt 0.1178
_refine_ls_wR_factor_ref 0.1261
_reflns_number_gt 2633
_reflns_number_total 3161
_reflns_threshold_expression I>2sigma(I)
_cod_data_source_file su2627.cif
_cod_data_source_block I
_cod_database_code 2238557
_cod_database_fobs_code 2238557

loop_
_symmetry_equiv_pos_as_xyz
'x, y, z'
'-x, -y, -z'

loop_
_atom_site_type_symbol
_atom_site_label
_atom_site_fract_x
_atom_site_fract_y
_atom_site_fract_z
_atom_site_U_iso_or_equiv
_atom_site_adp_type
_atom_site_calc_flag
_atom_site_refinement_flags
_atom_site_occupancy
_atom_site_symmetry_multiplicity
C C1 0.2531(2) 1.32368(19) 0.26884(15) 0.0403(4) Uani d . 1 1
H H1 0.1710 1.3834 0.3094 0.048 Uiso calc R 1 1
C C2 0.3654(2) 1.3910(2) 0.20151(16) 0.0453(4) Uani d . 1 1
H H2 0.3626 1.4961 0.1983 0.054 Uiso calc R 1 1
C C3 0.48192(19) 1.2977(2) 0.13907(15) 0.0427(4) Uani d . 1 1
C C4 0.49206(19) 1.1433(2) 0.14415(16) 0.0431(4) Uani d . 1 1
H H4 0.5719 1.0831 0.1008 0.052 Uiso calc R 1 1
C C5 0.38164(18) 1.07952(19) 0.21467(15) 0.0373(4) Uani d . 1 1
H H5 0.3883 0.9756 0.2206 0.045 Uiso calc R 1 1
C C6 0.26034(17) 1.16853(17) 0.27713(13) 0.0317(3) Uani d . 1 1
C C7 0.13772(17) 1.09405(17) 0.35343(14) 0.0326(3) Uani d . 1 1
H H7 0.0602 1.1724 0.3894 0.039 Uiso calc R 1 1
C C8 0.04677(17) 0.96034(18) 0.27041(13) 0.0330(3) Uani d . 1 1
C C9 -0.07332(18) 0.9969(2) 0.18054(15) 0.0386(4) Uani d . 1 1
C C10 -0.1554(2) 0.8623(2) 0.09238(16) 0.0456(4) Uani d . 1 1
H H10A -0.1777 0.8934 0.0138 0.055 Uiso calc R 1 1
H H10B -0.2583 0.8373 0.1271 0.055 Uiso calc R 1 1
C C11 -0.0557(2) 0.7178(2) 0.06734(15) 0.0446(4) Uani d . 1 1
H H11A 0.0400 0.7369 0.0210 0.054 Uiso calc R 1 1
H H11B -0.1188 0.6322 0.0170 0.054 Uiso calc R 1 1
C C12 -0.0052(2) 0.6741(2) 0.18949(15) 0.0434(4) Uani d . 1 1
H H12A -0.0992 0.6358 0.2284 0.052 Uiso calc R 1 1
H H12B 0.0720 0.5918 0.1732 0.052 Uiso calc R 1 1
C C13 0.06922(18) 0.81242(18) 0.27499(14) 0.0349(3) Uani d . 1 1
C C14 0.23414(18) 0.87924(18) 0.45824(14) 0.0337(3) Uani d . 1 1
C C15 0.21916(18) 1.03614(17) 0.45763(13) 0.0336(3) Uani d . 1 1
C C16 0.3124(3) 0.6535(2) 0.5443(2) 0.0685(6) Uani d . 1 1
H H16A 0.2041 0.6094 0.5407 0.103 Uiso calc R 1 1
H H16B 0.3655 0.6397 0.6195 0.103 Uiso calc R 1 1
H H16C 0.3714 0.6023 0.4733 0.103 Uiso calc R 1 1
N N1 0.30687(19) 0.81832(17) 0.54344(13) 0.0445(4) Uani d D 1 1
N N2 0.28580(17) 1.14864(16) 0.55398(12) 0.0405(3) Uani d . 1 1
N N3 0.5987(2) 1.3655(3) 0.06260(18) 0.0627(5) Uani d . 1 1
O O1 0.16935(14) 0.76920(13) 0.36371(10) 0.0414(3) Uani d . 1 1
O O2 -0.10506(16) 1.13167(16) 0.18180(13) 0.0544(4) Uani d . 1 1
O O3 0.36526(17) 1.11096(15) 0.64145(11) 0.0535(3) Uani d . 1 1
O O4 0.26560(19) 1.28774(14) 0.55197(12) 0.0579(4) Uani d . 1 1
O O5 0.6313(2) 1.5047(2) 0.09323(18) 0.0934(6) Uani d . 1 1
O O6 0.6534(2) 1.2794(2) -0.02896(18) 0.0874(6) Uani d . 1 1
H H1A 0.349(4) 0.891(3) 0.607(2) 0.105 Uiso d D 1 1

loop_
_atom_site_aniso_label
_atom_site_aniso_U_11
_atom_site_aniso_U_22
_atom_site_aniso_U_33
_atom_site_aniso_U_12
_atom_site_aniso_U_13
_atom_site_aniso_U_23
C1 0.0438(9) 0.0379(8) 0.0401(8) 0.0039(7) 0.0024(7) 0.0098(7)
C2 0.0522(10) 0.0400(9) 0.0465(9) -0.0063(7) -0.0046(8) 0.0169(7)
C3 0.0304(8) 0.0616(11) 0.0399(9) -0.0091(7) -0.0057(6) 0.0211(8)
C4 0.0287(7) 0.0606(11) 0.0427(9) 0.0075(7) 0.0012(6) 0.0160(8)
C5 0.0337(8) 0.0403(8) 0.0403(8) 0.0053(6) -0.0028(6) 0.0130(7)
C6 0.0303(7) 0.0371(8) 0.0286(7) -0.0006(6) -0.0050(5) 0.0092(6)
C7 0.0314(7) 0.0348(8) 0.0330(7) 0.0036(6) 0.0009(6) 0.0098(6)
C8 0.0266(7) 0.0424(8) 0.0315(7) -0.0011(6) -0.0005(6) 0.0118(6)
C9 0.0273(7) 0.0544(10) 0.0384(8) 0.0018(6) 0.0008(6) 0.0195(7)
C10 0.0316(8) 0.0687(12) 0.0383(9) -0.0011(7) -0.0075(7) 0.0161(8)
C11 0.0370(8) 0.0606(11) 0.0343(8) -0.0054(7) -0.0050(6) 0.0064(7)
C12 0.0449(9) 0.0439(9) 0.0401(9) -0.0054(7) -0.0076(7) 0.0071(7)
C13 0.0308(7) 0.0435(9) 0.0315(7) -0.0017(6) -0.0045(6) 0.0109(6)
C14 0.0327(7) 0.0401(8) 0.0289(7) 0.0003(6) -0.0026(6) 0.0086(6)
C15 0.0346(7) 0.0383(8) 0.0281(7) -0.0011(6) -0.0003(6) 0.0077(6)
C16 0.0977(17) 0.0461(11) 0.0639(13) 0.0088(11) -0.0315(12) 0.0169(9)
N1 0.0549(9) 0.0423(8) 0.0374(7) 0.0031(6) -0.0136(6) 0.0110(6)
N2 0.0481(8) 0.0424(8) 0.0307(7) -0.0034(6) -0.0006(6) 0.0073(5)
N3 0.0397(8) 0.0917(14) 0.0665(11) -0.0157(9) -0.0052(8) 0.0423(10)
O1 0.0487(7) 0.0369(6) 0.0386(6) 0.0019(5) -0.0142(5) 0.0083(5)
O2 0.0471(7) 0.0585(8) 0.0637(8) 0.0068(6) -0.0117(6) 0.0261(6)
O3 0.0675(8) 0.0560(8) 0.0356(6) -0.0060(6) -0.0162(6) 0.0079(5)
O4 0.0883(10) 0.0372(7) 0.0461(7) -0.0028(6) -0.0066(7) 0.0044(5)
O5 0.0823(12) 0.1065(14) 0.0976(13) -0.0536(11) -0.0110(10) 0.0455(11)
O6 0.0651(10) 0.1239(16) 0.0858(12) 0.0141(10) 0.0369(9) 0.0481(11)

loop_
_atom_type_symbol
_atom_type_description
_atom_type_scat_dispersion_real
_atom_type_scat_dispersion_imag
_atom_type_scat_source
C C 0.0033 0.0016 'International Tables Vol C Tables 4.2.6.8 and 6.1.1.4'
H H 0.0000 0.0000 'International Tables Vol C Tables 4.2.6.8 and 6.1.1.4'
N N 0.0061 0.0033 'International Tables Vol C Tables 4.2.6.8 and 6.1.1.4'
O O 0.0106 0.0060 'International Tables Vol C Tables 4.2.6.8 and 6.1.1.4'

loop_
_geom_angle_atom_site_label_1
_geom_angle_atom_site_label_2
_geom_angle_atom_site_label_3
_geom_angle
C2 C1 C6 121.08(15)
C2 C1 H1 119.5
C6 C1 H1 119.5
C3 C2 C1 117.90(16)
C3 C2 H2 121.1
C1 C2 H2 121.1
C4 C3 C2 122.65(15)
C4 C3 N3 118.58(17)
C2 C3 N3 118.77(17)
C3 C4 C5 118.53(15)
C3 C4 H4 120.7
C5 C4 H4 120.7
C4 C5 C6 120.72(15)
C4 C5 H5 119.6
C6 C5 H5 119.6
C1 C6 C5 119.08(14)
C1 C6 C7 121.28(13)
C5 C6 C7 119.64(13)
C15 C7 C8 109.22(12)
C15 C7 C6 111.43(12)
C8 C7 C6 110.03(12)
C15 C7 H7 108.7
C8 C7 H7 108.7
C6 C7 H7 108.7
C13 C8 C9 119.05(14)
C13 C8 C7 122.96(13)
C9 C8 C7 117.99(13)
O2 C9 C8 120.00(15)
O2 C9 C10 122.51(14)
C8 C9 C10 117.46(14)
C9 C10 C11 113.25(13)
C9 C10 H10A 108.9
C11 C10 H10A 108.9
C9 C10 H10B 108.9
C11 C10 H10B 108.9
H10A C10 H10B 107.7
C10 C11 C12 110.42(14)
C10 C11 H11A 109.6
C12 C11 H11A 109.6
C10 C11 H11B 109.6
C12 C11 H11B 109.6
H11A C11 H11B 108.1
C13 C12 C11 109.88(14)
C13 C12 H12A 109.7
C11 C12 H12A 109.7
C13 C12 H12B 109.7
C11 C12 H12B 109.7
H12A C12 H12B 108.2
C8 C13 O1 122.42(13)
C8 C13 C12 126.12(14)
O1 C13 C12 111.46(13)
N1 C14 O1 112.44(13)
N1 C14 C15 127.25(14)
O1 C14 C15 120.30(13)
N2 C15 C14 120.33(13)
N2 C15 C7 116.49(13)
C14 C15 C7 123.14(13)
N1 C16 H16A 109.5
N1 C16 H16B 109.5
H16A C16 H16B 109.5
N1 C16 H16C 109.5
H16A C16 H16C 109.5
H16B C16 H16C 109.5
C14 N1 C16 125.65(15)
C14 N1 H1A 112.9(19)
C16 N1 H1A 121.4(19)
O4 N2 O3 120.65(13)
O4 N2 C15 118.39(14)
O3 N2 C15 120.96(14)
O5 N3 O6 124.64(19)
O5 N3 C3 117.5(2)
O6 N3 C3 117.88(19)
C14 O1 C13 119.94(12)

loop_
_geom_bond_atom_site_label_1
_geom_bond_atom_site_label_2
_geom_bond_distance
C1 C2 1.378(2)
C1 C6 1.385(2)
C1 H1 0.9300
C2 C3 1.379(3)
C2 H2 0.9300
C3 C4 1.371(3)
C3 N3 1.469(2)
C4 C5 1.374(2)
C4 H4 0.9300
C5 C6 1.388(2)
C5 H5 0.9300
C6 C7 1.528(2)
C7 C15 1.501(2)
C7 C8 1.505(2)
C7 H7 0.9800
C8 C13 1.327(2)
C8 C9 1.479(2)
C9 O2 1.216(2)
C9 C10 1.504(2)
C10 C11 1.514(3)
C10 H10A 0.9700
C10 H10B 0.9700
C11 C12 1.521(2)
C11 H11A 0.9700
C11 H11B 0.9700
C12 C13 1.486(2)
C12 H12A 0.9700
C12 H12B 0.9700
C13 O1 1.3877(18)
C14 N1 1.314(2)
C14 O1 1.3569(18)
C14 C15 1.387(2)
C15 N2 1.386(2)
C16 N1 1.449(2)
C16 H16A 0.9600
C16 H16B 0.9600
C16 H16C 0.9600
N1 H1A 0.906(10)
N2 O4 1.2411(18)
N2 O3 1.2598(18)
N3 O5 1.219(3)
N3 O6 1.226(3)

loop_
_geom_hbond_atom_site_label_D
_geom_hbond_atom_site_label_H
_geom_hbond_atom_site_label_A
_geom_hbond_site_symmetry_A
_geom_hbond_distance_DH
_geom_hbond_distance_HA
_geom_hbond_distance_DA
_geom_hbond_angle_DHA
N1 H1A O3 . 0.90(3) 1.89(3) 2.601(2) 134(2)
C11 H11A O6 2_675 0.97 2.54 3.352(2) 141
C11 H11B O5 1_445 0.97 2.54 3.186(2) 124
C10 H10A Cg1 2_575 0.97 2.90 3.515(2) 135
C16 H16B Cg1 2_676 0.96 2.90 3.577(3) 142

loop_
_geom_torsion_atom_site_label_1
_geom_torsion_atom_site_label_2
_geom_torsion_atom_site_label_3
_geom_torsion_atom_site_label_4
_geom_torsion
C6 C1 C2 C3 2.2(2)
C1 C2 C3 C4 -1.6(3)
C1 C2 C3 N3 177.53(15)
C2 C3 C4 C5 -0.2(2)
N3 C3 C4 C5 -179.32(15)
C3 C4 C5 C6 1.4(2)
C2 C1 C6 C5 -1.0(2)
C2 C1 C6 C7 178.99(14)
C4 C5 C6 C1 -0.8(2)
C4 C5 C6 C7 179.15(14)
C1 C6 C7 C15 -118.64(15)
C5 C6 C7 C15 61.39(18)
C1 C6 C7 C8 120.07(15)
C5 C6 C7 C8 -59.91(17)
C15 C7 C8 C13 -14.1(2)
C6 C7 C8 C13 108.47(16)
C15 C7 C8 C9 165.53(12)
C6 C7 C8 C9 -71.87(16)
C13 C8 C9 O2 174.08(15)
C7 C8 C9 O2 -5.6(2)
C13 C8 C9 C10 -4.3(2)
C7 C8 C9 C10 176.08(13)
O2 C9 C10 C11 155.85(16)
C8 C9 C10 C11 -25.9(2)
C9 C10 C11 C12 53.46(19)
C10 C11 C12 C13 -50.56(19)
C9 C8 C13 O1 -174.42(13)
C7 C8 C13 O1 5.2(2)
C9 C8 C13 C12 5.8(2)
C7 C8 C13 C12 -174.55(15)
C11 C12 C13 C8 22.5(2)
C11 C12 C13 O1 -157.33(14)
N1 C14 C15 N2 0.4(2)
O1 C14 C15 N2 -179.78(13)
N1 C14 C15 C7 178.06(15)
O1 C14 C15 C7 -2.1(2)
C8 C7 C15 N2 -169.66(12)
C6 C7 C15 N2 68.58(17)
C8 C7 C15 C14 12.6(2)
C6 C7 C15 C14 -109.17(16)
O1 C14 N1 C16 -3.4(3)
C15 C14 N1 C16 176.41(19)
C14 C15 N2 O4 -177.86(14)
C7 C15 N2 O4 4.3(2)
C14 C15 N2 O3 2.3(2)
C7 C15 N2 O3 -175.54(14)
C4 C3 N3 O5 -152.56(18)
C2 C3 N3 O5 28.3(2)
C4 C3 N3 O6 29.2(2)
C2 C3 N3 O6 -150.02(19)
N1 C14 O1 C13 171.08(13)
C15 C14 O1 C13 -8.8(2)
C8 C13 O1 C14 7.4(2)
C12 C13 O1 C14 -172.82(14)
